data_4108828
loop_
_publ_author_name
'Dominik Wechsler'
'Yi Cui'
'Darrell Dean'
'Boyd Davis'
'Philip G. Jessop'

_publ_section_title
;
 Production of H2 from Combined Endothermic and Exothermic Hydrogen
 Carriers
;
_journal_name_full 'Journal of the American Chemical Society'
_journal_page_first 17195
_journal_page_last 17203
_journal_paper_doi 10.1021/ja806721s
_journal_volume 130
_journal_year 2008
_chemical_formula_sum 'C5 H15 B N2'
_chemical_formula_weight 114.00
_chemical_name_systematic
; 
 ? 
;
_space_group_IT_number 33
_symmetry_cell_setting orthorhombic
_symmetry_space_group_name_Hall 'P 2c -2n'
_symmetry_space_group_name_H-M 'P n a 21'
_atom_sites_solution_hydrogens geom
_atom_sites_solution_primary direct
_atom_sites_solution_secondary difmap
_audit_creation_method SHELXL-97
_cell_angle_alpha 90.00
_cell_angle_beta 90.00
_cell_angle_gamma 90.00
_cell_formula_units_Z 8
_cell_length_a 12.0885(5)
_cell_length_b 11.7834(5)
_cell_length_c 10.4501(6)
_cell_measurement_reflns_used 2335
_cell_measurement_temperature 180(2)
_cell_measurement_theta_max 28.14
_cell_measurement_theta_min 2.61
_cell_volume 1488.55(12)
_computing_cell_refinement 'Bruker SMART'
_computing_data_collection 'Bruker SMART'
_computing_data_reduction 'Bruker SAINT'
_computing_molecular_graphics 'Bruker SHELXTL'
_computing_publication_material 'Bruker SHELXTL'
_computing_structure_refinement 'SHELXL-97 (Sheldrick, 1997)'
_computing_structure_solution 'SHELXS-97 (Sheldrick, 1990)'
_diffrn_ambient_temperature 180(2)
_diffrn_measured_fraction_theta_full 0.999
_diffrn_measured_fraction_theta_max 0.999
_diffrn_measurement_device_type 'CCD area detector'
_diffrn_measurement_method 'phi and omega scans'
_diffrn_radiation_monochromator graphite
_diffrn_radiation_source 'fine-focus sealed tube'
_diffrn_radiation_type MoK\a
_diffrn_radiation_wavelength 0.71073
_diffrn_reflns_av_R_equivalents 0.0218
_diffrn_reflns_av_sigmaI/netI 0.0209
_diffrn_reflns_limit_h_max 14
_diffrn_reflns_limit_h_min -13
_diffrn_reflns_limit_k_max 14
_diffrn_reflns_limit_k_min -14
_diffrn_reflns_limit_l_max 8
_diffrn_reflns_limit_l_min -12
_diffrn_reflns_number 5403
_diffrn_reflns_theta_full 26.00
_diffrn_reflns_theta_max 26.00
_diffrn_reflns_theta_min 2.41
_exptl_absorpt_coefficient_mu 0.061
_exptl_absorpt_correction_T_max 0.9936
_exptl_absorpt_correction_T_min 0.9769
_exptl_absorpt_correction_type multi-scan
_exptl_crystal_colour colourless
_exptl_crystal_density_diffrn 1.017
_exptl_crystal_description plate
_exptl_crystal_F_000 512
_exptl_crystal_size_max 0.39
_exptl_crystal_size_mid 0.28
_exptl_crystal_size_min 0.11
_refine_diff_density_max 0.120
_refine_diff_density_min -0.126
_refine_diff_density_rms 0.026
_refine_ls_abs_structure_details 'Flack H D (1983), Acta Cryst. A39, 876-881'
_refine_ls_abs_structure_Flack 0(10)
_refine_ls_extinction_method none
_refine_ls_goodness_of_fit_ref 1.065
_refine_ls_hydrogen_treatment mixed
_refine_ls_matrix_type full
_refine_ls_number_parameters 185
_refine_ls_number_reflns 1549
_refine_ls_number_restraints 1
_refine_ls_restrained_S_all 1.065
_refine_ls_R_factor_all 0.0345
_refine_ls_R_factor_gt 0.0312
_refine_ls_shift/su_max 0.000
_refine_ls_shift/su_mean 0.000
_refine_ls_structure_factor_coef Fsqd
_refine_ls_weighting_details 'calc w=1/[\s^2^(Fo^2^)+(0.0448P)^2^+0.1256P] where P=(Fo^2^+2Fc^2^)/3'
_refine_ls_weighting_scheme calc
_refine_ls_wR_factor_gt 0.0781
_refine_ls_wR_factor_ref 0.0806
_reflns_number_gt 1423
_reflns_number_total 1549
_reflns_threshold_expression >2sigma(I)
_cod_data_source_file ja806721s_si_002.cif
_cod_data_source_block pj11
_cod_database_code 4108828

loop_
_symmetry_equiv_pos_as_xyz
'x, y, z'
'-x, -y, z+1/2'
'-x+1/2, y+1/2, z+1/2'
'x+1/2, -y+1/2, z'

loop_
_atom_site_label
_atom_site_type_symbol
_atom_site_fract_x
_atom_site_fract_y
_atom_site_fract_z
_atom_site_U_iso_or_equiv
_atom_site_adp_type
_atom_site_occupancy
_atom_site_symmetry_multiplicity
_atom_site_calc_flag
_atom_site_refinement_flags
B1 B 0.7162(2) 0.28040(19) 0.2383(2) 0.0376(5) Uani 1 1 d .
H1B1 H 0.764(2) 0.316(2) 0.156(3) 0.057(7) Uiso 1 1 d .
H1B2 H 0.7249(18) 0.336(2) 0.324(2) 0.049(6) Uiso 1 1 d .
H1B3 H 0.6272(19) 0.2615(17) 0.216(2) 0.044(6) Uiso 1 1 d .
B2 B 0.98633(19) -0.2440(2) 0.1646(2) 0.0364(5) Uani 1 1 d .
H2B1 H 0.9272(17) -0.1775(18) 0.121(2) 0.045(6) Uiso 1 1 d .
H2B2 H 1.070(2) -0.2080(19) 0.194(3) 0.060(7) Uiso 1 1 d .
H2B3 H 0.9956(18) -0.3226(18) 0.099(3) 0.054(6) Uiso 1 1 d .
N1 N 0.77171(11) 0.16257(12) 0.27800(15) 0.0270(3) Uani 1 1 d .
H1N H 0.7629 0.1128 0.2097 0.032 Uiso 1 1 calc R
N2 N 0.93843(15) -0.10186(13) 0.48129(17) 0.0333(4) Uani 1 1 d .
H2N1 H 0.906(2) -0.1289(18) 0.551(3) 0.048(7) Uiso 1 1 d .
H2N2 H 1.011(2) -0.096(2) 0.492(3) 0.054(7) Uiso 1 1 d .
N3 N 0.93017(11) -0.29068(12) 0.29362(15) 0.0275(3) Uani 1 1 d .
H3N H 0.9190 -0.2288 0.3474 0.033 Uiso 1 1 calc R
N4 N 0.78918(16) -0.51493(15) 0.57384(18) 0.0367(4) Uani 1 1 d .
H4N1 H 0.730(2) -0.555(2) 0.553(3) 0.051(7) Uiso 1 1 d .
H4N2 H 0.8310(18) -0.567(2) 0.610(2) 0.044(6) Uiso 1 1 d .
C1 C 0.71629(15) 0.11122(16) 0.39091(19) 0.0323(4) Uani 1 1 d .
H1A H 0.6368 0.1001 0.3717 0.039 Uiso 1 1 calc R
H1B H 0.7220 0.1638 0.4645 0.039 Uiso 1 1 calc R
C2 C 0.76753(14) -0.00184(16) 0.42673(19) 0.0308(4) Uani 1 1 d .
H2A H 0.7565 -0.0565 0.3559 0.037 Uiso 1 1 calc R
H2B H 0.7301 -0.0323 0.5037 0.037 Uiso 1 1 calc R
C3 C 0.89033(14) 0.01062(14) 0.45351(17) 0.0297(4) Uani 1 1 d .
H3A H 0.9011 0.0614 0.5291 0.036 Uiso 1 1 calc R
C4 C 0.94608(14) 0.06247(15) 0.3380(2) 0.0354(4) Uani 1 1 d .
H4A H 0.9410 0.0093 0.2649 0.042 Uiso 1 1 calc R
H4B H 1.0254 0.0751 0.3570 0.042 Uiso 1 1 calc R
C5 C 0.89239(14) 0.17448(15) 0.3019(2) 0.0358(4) Uani 1 1 d .
H5A H 0.9042 0.2299 0.3719 0.043 Uiso 1 1 calc R
H5B H 0.9285 0.2047 0.2240 0.043 Uiso 1 1 calc R
C6 C 0.82017(15) -0.34288(17) 0.26868(19) 0.0347(4) Uani 1 1 d .
H6A H 0.8290 -0.4054 0.2062 0.042 Uiso 1 1 calc R
H6B H 0.7708 -0.2853 0.2300 0.042 Uiso 1 1 calc R
C7 C 0.76635(14) -0.38910(17) 0.3893(2) 0.0350(4) Uani 1 1 d .
H7A H 0.7502 -0.3257 0.4486 0.042 Uiso 1 1 calc R
H7B H 0.6955 -0.4262 0.3669 0.042 Uiso 1 1 calc R
C8 C 0.84118(15) -0.47397(15) 0.45505(17) 0.0303(4) Uani 1 1 d .
H8A H 0.8538 -0.5398 0.3965 0.036 Uiso 1 1 calc R
C9 C 0.95171(14) -0.41793(15) 0.48446(18) 0.0293(4) Uani 1 1 d .
H9A H 1.0022 -0.4740 0.5239 0.035 Uiso 1 1 calc R
H9B H 0.9405 -0.3552 0.5461 0.035 Uiso 1 1 calc R
C10 C 1.00328(14) -0.37177(15) 0.36206(18) 0.0314(4) Uani 1 1 d .
H10A H 1.0737 -0.3332 0.3835 0.038 Uiso 1 1 calc R
H10B H 1.0207 -0.4360 0.3044 0.038 Uiso 1 1 calc R

loop_
_atom_site_aniso_label
_atom_site_aniso_U_11
_atom_site_aniso_U_22
_atom_site_aniso_U_33
_atom_site_aniso_U_23
_atom_site_aniso_U_13
_atom_site_aniso_U_12
B1 0.0387(12) 0.0278(10) 0.0462(14) 0.0030(10) -0.0054(10) 0.0029(9)
B2 0.0347(11) 0.0428(12) 0.0317(11) 0.0077(10) 0.0041(9) 0.0003(10)
N1 0.0279(7) 0.0263(7) 0.0269(8) 0.0008(6) -0.0004(6) -0.0012(6)
N2 0.0344(9) 0.0319(8) 0.0335(9) 0.0066(7) -0.0032(8) 0.0007(7)
N3 0.0251(7) 0.0296(7) 0.0278(8) 0.0028(7) -0.0007(6) 0.0012(6)
N4 0.0403(9) 0.0333(9) 0.0364(9) 0.0021(8) 0.0044(8) -0.0065(8)
C1 0.0279(9) 0.0357(9) 0.0333(10) 0.0034(8) 0.0058(8) 0.0016(7)
C2 0.0308(9) 0.0325(9) 0.0290(9) 0.0060(8) 0.0046(8) -0.0038(8)
C3 0.0337(9) 0.0270(8) 0.0283(9) -0.0007(8) -0.0062(8) -0.0022(7)
C4 0.0243(8) 0.0335(9) 0.0484(11) 0.0111(9) 0.0010(8) -0.0008(7)
C5 0.0270(9) 0.0311(9) 0.0492(12) 0.0110(9) 0.0004(9) -0.0038(7)
C6 0.0287(9) 0.0440(10) 0.0313(10) 0.0039(9) -0.0056(8) -0.0036(8)
C7 0.0245(8) 0.0455(11) 0.0351(10) 0.0011(9) -0.0016(8) -0.0062(8)
C8 0.0356(10) 0.0263(8) 0.0290(10) -0.0028(8) 0.0041(8) -0.0050(7)
C9 0.0292(9) 0.0283(8) 0.0304(9) 0.0035(7) -0.0024(8) 0.0035(7)
C10 0.0248(8) 0.0335(9) 0.0361(10) 0.0041(8) 0.0004(8) 0.0039(7)

loop_
_atom_type_symbol
_atom_type_description
_atom_type_scat_dispersion_real
_atom_type_scat_dispersion_imag
_atom_type_scat_source
C C 0.0033 0.0000 'International Tables Vol C Tables 4.2.6.8 and 6.1.1.4'
H H 0.0000 0.0000 'International Tables Vol C Tables 4.2.6.8 and 6.1.1.4'
N N 0.0061 0.0000 'International Tables Vol C Tables 4.2.6.8 and 6.1.1.4'
B B 0.0013 0.0000 'International Tables Vol C Tables 4.2.6.8 and 6.1.1.4'

loop_
_geom_angle_atom_site_label_1
_geom_angle_atom_site_label_2
_geom_angle_atom_site_label_3
_geom_angle
N1 B1 H1B1 108.3(12)
N1 B1 H1B2 105.1(12)
H1B1 B1 H1B2 110.6(17)
N1 B1 H1B3 106.4(11)
H1B1 B1 H1B3 114.1(18)
H1B2 B1 H1B3 111.8(17)
N3 B2 H2B1 107.6(11)
N3 B2 H2B2 106.2(14)
H2B1 B2 H2B2 113.7(16)
N3 B2 H2B3 105.4(12)
H2B1 B2 H2B3 111.5(17)
H2B2 B2 H2B3 111.8(16)
C1 N1 C5 110.32(14)
C1 N1 B1 111.79(15)
C5 N1 B1 111.95(14)
C1 N1 H1N 107.5
C5 N1 H1N 107.5
B1 N1 H1N 107.5
C3 N2 H2N1 108.2(15)
C3 N2 H2N2 109.8(16)
H2N1 N2 H2N2 111(2)
C10 N3 C6 110.50(13)
C10 N3 B2 111.90(13)
C6 N3 B2 111.84(15)
C10 N3 H3N 107.4
C6 N3 H3N 107.4
B2 N3 H3N 107.4
C8 N4 H4N1 108.5(18)
C8 N4 H4N2 110.4(15)
H4N1 N4 H4N2 101(2)
N1 C1 C2 111.70(14)
N1 C1 H1A 109.3
C2 C1 H1A 109.3
N1 C1 H1B 109.3
C2 C1 H1B 109.3
H1A C1 H1B 107.9
C1 C2 C3 111.10(15)
C1 C2 H2A 109.4
C3 C2 H2A 109.4
C1 C2 H2B 109.4
C3 C2 H2B 109.4
H2A C2 H2B 108.0
N2 C3 C4 110.14(16)
N2 C3 C2 109.55(15)
C4 C3 C2 109.14(15)
N2 C3 H3A 109.3
C4 C3 H3A 109.3
C2 C3 H3A 109.3
C3 C4 C5 111.04(16)
C3 C4 H4A 109.4
C5 C4 H4A 109.4
C3 C4 H4B 109.4
C5 C4 H4B 109.4
H4A C4 H4B 108.0
N1 C5 C4 112.28(14)
N1 C5 H5A 109.1
C4 C5 H5A 109.1
N1 C5 H5B 109.1
C4 C5 H5B 109.1
H5A C5 H5B 107.9
N3 C6 C7 112.67(15)
N3 C6 H6A 109.1
C7 C6 H6A 109.1
N3 C6 H6B 109.1
C7 C6 H6B 109.1
H6A C6 H6B 107.8
C8 C7 C6 110.94(15)
C8 C7 H7A 109.5
C6 C7 H7A 109.5
C8 C7 H7B 109.5
C6 C7 H7B 109.5
H7A C7 H7B 108.0
N4 C8 C7 110.12(15)
N4 C8 C9 110.29(15)
C7 C8 C9 109.25(14)
N4 C8 H8A 109.1
C7 C8 H8A 109.1
C9 C8 H8A 109.1
C8 C9 C10 110.16(15)
C8 C9 H9A 109.6
C10 C9 H9A 109.6
C8 C9 H9B 109.6
C10 C9 H9B 109.6
H9A C9 H9B 108.1
N3 C10 C9 112.99(14)
N3 C10 H10A 109.0
C9 C10 H10A 109.0
N3 C10 H10B 109.0
C9 C10 H10B 109.0
H10A C10 H10B 107.8

loop_
_geom_bond_atom_site_label_1
_geom_bond_atom_site_label_2
_geom_bond_distance
B1 N1 1.597(3)
B1 H1B1 1.12(3)
B1 H1B2 1.11(2)
B1 H1B3 1.12(2)
B2 N3 1.606(3)
B2 H2B1 1.15(2)
B2 H2B2 1.13(2)
B2 H2B3 1.16(2)
N1 C1 1.486(2)
N1 C5 1.487(2)
N1 H1N 0.9300
N2 C3 1.476(2)
N2 H2N1 0.89(3)
N2 H2N2 0.89(3)
N3 C10 1.485(2)
N3 C6 1.488(2)
N3 H3N 0.9300
N4 C8 1.473(2)
N4 H4N1 0.88(3)
N4 H4N2 0.88(2)
C1 C2 1.516(3)
C1 H1A 0.9900
C1 H1B 0.9900
C2 C3 1.518(2)
C2 H2A 0.9900
C2 H2B 0.9900
C3 C4 1.512(3)
C3 H3A 1.0000
C4 C5 1.518(2)
C4 H4A 0.9900
C4 H4B 0.9900
C5 H5A 0.9900
C5 H5B 0.9900
C6 C7 1.520(3)
C6 H6A 0.9900
C6 H6B 0.9900
C7 C8 1.513(3)
C7 H7A 0.9900
C7 H7B 0.9900
C8 C9 1.522(2)
C8 H8A 1.0000
C9 C10 1.523(3)
C9 H9A 0.9900
C9 H9B 0.9900
C10 H10A 0.9900
C10 H10B 0.9900

loop_
_geom_hbond_atom_site_label_D
_geom_hbond_atom_site_label_H
_geom_hbond_atom_site_label_A
_geom_hbond_distance_DH
_geom_hbond_distance_HA
_geom_hbond_distance_DA
_geom_hbond_angle_DHA
_geom_hbond_site_symmetry_A
N1 H1N N4 0.93 2.16 3.077(2) 167.5 3_654
N3 H3N N2 0.93 2.06 2.968(2) 164.1 .

loop_
_geom_torsion_atom_site_label_1
_geom_torsion_atom_site_label_2
_geom_torsion_atom_site_label_3
_geom_torsion_atom_site_label_4
_geom_torsion
C5 N1 C1 C2 -55.9(2)
B1 N1 C1 C2 178.78(16)
N1 C1 C2 C3 57.4(2)
C1 C2 C3 N2 -177.02(16)
C1 C2 C3 C4 -56.4(2)
N2 C3 C4 C5 175.96(15)
C2 C3 C4 C5 55.7(2)
C1 N1 C5 C4 55.6(2)
B1 N1 C5 C4 -179.21(17)
C3 C4 C5 N1 -56.4(2)
C10 N3 C6 C7 53.8(2)
B2 N3 C6 C7 179.19(16)
N3 C6 C7 C8 -56.3(2)
C6 C7 C8 N4 178.15(15)
C6 C7 C8 C9 56.9(2)
N4 C8 C9 C10 -177.91(14)
C7 C8 C9 C10 -56.73(19)
C6 N3 C10 C9 -54.32(19)
B2 N3 C10 C9 -179.66(15)
C8 C9 C10 N3 56.64(19)
